data_2232920
loop_
_publ_author_name
'Azadbakht, Reza'
'Amiri Rudbari, Hadi'
'Menati, Saeid'
'Bruno, Giuseppe'

_publ_section_title
;
 [(<i>Z</i>)-1-({3-[(3-Aminopropyl)(2-nitrobenzyl)amino]propyl}iminomethyl)naphthalen-2-olato]copper(II)
 perchlorate
;
_journal_coeditor_code RK2297
_journal_issue 12
_journal_name_full 'Acta Crystallographica Section E'
_journal_page_first m1748
_journal_paper_doi 10.1107/S1600536811045752
_journal_volume 67
_journal_year 2011
_chemical_formula_iupac '[Cu (C24 H27 N4 O3)] Cl O4'
_chemical_formula_moiety 'C24 H27 Cu N4 O3 +, Cl O4 -'
_chemical_formula_sum 'C24 H27 Cl Cu N4 O7'
_chemical_formula_weight 582.50
_chemical_name_systematic
;
[(<i>Z</i>)-1-({3-[(3-Aminopropyl)(2-
nitrobenzyl)amino]propyl}iminomethyl)naphthalen-2-olato]copper(II)
perchlorate
;
_space_group_IT_number 14
_symmetry_cell_setting monoclinic
_symmetry_space_group_name_Hall '-P 2yn'
_symmetry_space_group_name_H-M 'P 1 21/n 1'
_atom_sites_solution_hydrogens geom
_atom_sites_solution_primary direct
_atom_sites_solution_secondary difmap
_audit_creation_method SHELXL97
_cell_angle_alpha 90.00
_cell_angle_beta 102.072(2)
_cell_angle_gamma 90.00
_cell_formula_units_Z 4
_cell_length_a 8.1062(4)
_cell_length_b 19.2907(8)
_cell_length_c 16.0959(7)
_cell_measurement_reflns_used 9603
_cell_measurement_temperature 296(2)
_cell_measurement_theta_max 29.24
_cell_measurement_theta_min 2.59
_cell_volume 2461.32(19)
_computing_cell_refinement '<i>SAINT</i> (Bruker, 2007)'
_computing_data_collection '<i>APEX2</i> (Bruker, 2007)'
_computing_data_reduction '<i>SAINT</i> (Bruker, 2007)'
_computing_molecular_graphics '<i>XPW</i> (Siemens, 1996)'
_computing_publication_material '<i>SHELXTL</i> (Sheldrick, 2008)'
_computing_structure_refinement '<i>SHELXL97</i> (Sheldrick, 2008)'
_computing_structure_solution '<i>SHELXS97</i> (Sheldrick, 2008)'
_diffrn_ambient_temperature 296(2)
_diffrn_measured_fraction_theta_full 0.999
_diffrn_measured_fraction_theta_max 0.999
_diffrn_measurement_device_type 'Bruker APEXII CCD'
_diffrn_measurement_method '\f and \w'
_diffrn_radiation_monochromator graphite
_diffrn_radiation_source 'fine--focus sealed tube'
_diffrn_radiation_type MoK\a
_diffrn_radiation_wavelength 0.71073
_diffrn_reflns_av_R_equivalents 0.0605
_diffrn_reflns_av_sigmaI/netI 0.0173
_diffrn_reflns_limit_h_max 10
_diffrn_reflns_limit_h_min -10
_diffrn_reflns_limit_k_max 24
_diffrn_reflns_limit_k_min -24
_diffrn_reflns_limit_l_max 20
_diffrn_reflns_limit_l_min -20
_diffrn_reflns_number 101979
_diffrn_reflns_theta_full 27.00
_diffrn_reflns_theta_max 27.00
_diffrn_reflns_theta_min 2.48
_exptl_absorpt_coefficient_mu 1.049
_exptl_absorpt_correction_T_max 0.7470
_exptl_absorpt_correction_T_min 0.7059
_exptl_absorpt_correction_type multi-scan
_exptl_absorpt_process_details '(<i>SADABS</i>; Bruker, 2007)'
_exptl_crystal_colour black
_exptl_crystal_density_diffrn 1.572
_exptl_crystal_density_method 'not measured'
_exptl_crystal_description block
_exptl_crystal_F_000 1204
_exptl_crystal_size_max 0.51
_exptl_crystal_size_mid 0.49
_exptl_crystal_size_min 0.32
_refine_diff_density_max 0.591
_refine_diff_density_min -0.523
_refine_ls_extinction_method none
_refine_ls_goodness_of_fit_ref 1.024
_refine_ls_hydrogen_treatment mixed
_refine_ls_matrix_type full
_refine_ls_number_parameters 342
_refine_ls_number_reflns 5377
_refine_ls_number_restraints 0
_refine_ls_restrained_S_all 1.024
_refine_ls_R_factor_all 0.0447
_refine_ls_R_factor_gt 0.0386
_refine_ls_shift/su_max 0.001
_refine_ls_shift/su_mean 0.000
_refine_ls_structure_factor_coef Fsqd
_refine_ls_weighting_details 'calc w=1/[\s^2^(Fo^2^)+(0.0736P)^2^+1.1383P] where P=(Fo^2^+2Fc^2^)/3'
_refine_ls_weighting_scheme calc
_refine_ls_wR_factor_gt 0.1117
_refine_ls_wR_factor_ref 0.1174
_reflns_number_gt 4605
_reflns_number_total 5377
_reflns_threshold_expression I>2\s(I)
_cod_data_source_file rk2297.cif
_cod_data_source_block I
_cod_original_sg_symbol_H-M 'P 21/n'
_cod_database_code 2232920
_cod_database_fobs_code 2232920

loop_
_symmetry_equiv_pos_as_xyz
'x, y, z'
'-x+1/2, y+1/2, -z+1/2'
'-x, -y, -z'
'x-1/2, -y-1/2, z-1/2'

loop_
_atom_site_type_symbol
_atom_site_label
_atom_site_fract_x
_atom_site_fract_y
_atom_site_fract_z
_atom_site_U_iso_or_equiv
_atom_site_adp_type
_atom_site_calc_flag
_atom_site_refinement_flags
_atom_site_occupancy
_atom_site_symmetry_multiplicity
Cu Cu 0.32009(3) 0.856784(13) 0.361933(15) 0.03852(11) Uani d . 1 1
N N1 0.4800(3) 0.84797(14) 0.47232(15) 0.0544(5) Uani d . 1 1
C C1 0.6353(4) 0.80578(18) 0.4829(2) 0.0719(8) Uani d . 1 1
H H1A 0.6069 0.7573 0.4879 0.086 Uiso calc R 1 1
H H1B 0.7120 0.8192 0.5351 0.086 Uiso calc R 1 1
C C2 0.7232(4) 0.81433(19) 0.4092(2) 0.0741(8) Uani d . 1 1
H H2A 0.7419 0.8633 0.4013 0.089 Uiso calc R 1 1
H H2B 0.8327 0.7920 0.4236 0.089 Uiso calc R 1 1
C C3 0.6275(4) 0.78479(16) 0.3269(2) 0.0660(7) Uani d . 1 1
H H3A 0.7051 0.7797 0.2889 0.079 Uiso calc R 1 1
H H3B 0.5894 0.7387 0.3380 0.079 Uiso calc R 1 1
N N2 0.4785(2) 0.82515(10) 0.28176(12) 0.0464(4) Uani d . 1 1
C C4 0.3820(4) 0.78081(14) 0.21083(17) 0.0600(6) Uani d . 1 1
H H4A 0.3279 0.8106 0.1645 0.072 Uiso calc R 1 1
H H4B 0.4607 0.7511 0.1897 0.072 Uiso calc R 1 1
C C5 0.2511(4) 0.73681(13) 0.23789(18) 0.0627(7) Uani d . 1 1
H H5A 0.2944 0.7203 0.2952 0.075 Uiso calc R 1 1
H H5B 0.2288 0.6967 0.2009 0.075 Uiso calc R 1 1
C C6 0.0886(3) 0.77510(13) 0.23556(17) 0.0546(6) Uani d . 1 1
H H6A 0.0303 0.7812 0.1769 0.065 Uiso calc R 1 1
H H6B 0.0167 0.7477 0.2640 0.065 Uiso calc R 1 1
N N3 0.1174(2) 0.84326(9) 0.27678(11) 0.0406(4) Uani d . 1 1
C C7 0.0059(3) 0.89113(11) 0.25349(13) 0.0399(4) Uani d . 1 1
H H7 -0.0785 0.8818 0.2061 0.048 Uiso calc R 1 1
C C8 -0.0007(3) 0.95679(11) 0.29327(13) 0.0390(4) Uani d . 1 1
C C17 -0.1169(3) 1.00936(11) 0.25241(14) 0.0407(4) Uani d . 1 1
C C16 -0.2083(3) 1.00439(14) 0.16799(15) 0.0498(5) Uani d . 1 1
H H16 -0.1943 0.9656 0.1358 0.060 Uiso calc R 1 1
C C15 -0.3186(3) 1.05619(15) 0.13210(17) 0.0569(6) Uani d . 1 1
H H15 -0.3781 1.0516 0.0764 0.068 Uiso calc R 1 1
C C14 -0.3413(3) 1.11485(15) 0.1783(2) 0.0608(7) Uani d . 1 1
H H14 -0.4162 1.1492 0.1537 0.073 Uiso calc R 1 1
C C13 -0.2539(3) 1.12185(14) 0.25950(19) 0.0559(6) Uani d . 1 1
H H13 -0.2695 1.1613 0.2902 0.067 Uiso calc R 1 1
C C12 -0.1396(3) 1.07032(12) 0.29802(16) 0.0465(5) Uani d . 1 1
C C11 -0.0439(3) 1.07871(13) 0.38245(17) 0.0535(6) Uani d . 1 1
H H11 -0.0606 1.1180 0.4131 0.064 Uiso calc R 1 1
C C10 0.0696(3) 1.03129(13) 0.41882(15) 0.0514(5) Uani d . 1 1
H H10 0.1313 1.0390 0.4736 0.062 Uiso calc R 1 1
C C9 0.0979(3) 0.96920(12) 0.37529(14) 0.0422(5) Uani d . 1 1
O O1 0.2131(2) 0.92738(9) 0.41511(10) 0.0530(4) Uani d . 1 1
C C18 0.5462(3) 0.88515(14) 0.23958(15) 0.0494(5) Uani d . 1 1
H H18A 0.5944 0.8674 0.1935 0.059 Uiso calc R 1 1
H H18B 0.6367 0.9066 0.2805 0.059 Uiso calc R 1 1
C C19 0.4182(3) 0.94026(13) 0.20450(14) 0.0457(5) Uani d . 1 1
C C24 0.3379(4) 0.93601(15) 0.11856(16) 0.0585(6) Uani d . 1 1
H H24 0.3629 0.8988 0.0866 0.070 Uiso calc R 1 1
C C23 0.2235(4) 0.98488(18) 0.07963(18) 0.0684(8) Uani d . 1 1
H H23 0.1709 0.9796 0.0228 0.082 Uiso calc R 1 1
C C22 0.1872(4) 1.04122(17) 0.1245(2) 0.0702(8) Uani d . 1 1
H H22 0.1095 1.0741 0.0985 0.084 Uiso calc R 1 1
C C21 0.2654(4) 1.04867(14) 0.2073(2) 0.0623(7) Uani d . 1 1
H H21 0.2421 1.0871 0.2378 0.075 Uiso calc R 1 1
C C20 0.3800(3) 0.99919(12) 0.24637(15) 0.0479(5) Uani d . 1 1
N N4 0.4641(3) 1.01508(12) 0.33436(14) 0.0576(5) Uani d . 1 1
O O3 0.5511(3) 0.97071(12) 0.37640(13) 0.0770(6) Uani d . 1 1
O O2 0.4446(4) 1.07214(12) 0.36190(16) 0.0890(7) Uani d . 1 1
Cl Cl 0.19969(9) 0.70592(4) 0.51751(4) 0.06081(18) Uani d . 1 1
O O4 0.2496(4) 0.76098(17) 0.57398(17) 0.1104(10) Uani d . 1 1
O O5 0.2004(5) 0.72505(17) 0.43448(15) 0.1153(11) Uani d . 1 1
O O6 0.0406(7) 0.6830(4) 0.5193(3) 0.240(4) Uani d . 1 1
O O7 0.3086(9) 0.6533(2) 0.5438(3) 0.216(3) Uani d . 1 1
H H1 0.517(4) 0.8868(19) 0.487(2) 0.068(10) Uiso d . 1 1
H H2 0.419(4) 0.8333(18) 0.504(2) 0.064(9) Uiso d . 1 1

loop_
_atom_site_aniso_label
_atom_site_aniso_U_11
_atom_site_aniso_U_22
_atom_site_aniso_U_33
_atom_site_aniso_U_12
_atom_site_aniso_U_13
_atom_site_aniso_U_23
Cu 0.04088(16) 0.03732(16) 0.03504(15) 0.00157(9) 0.00268(11) -0.00284(9)
N1 0.0597(13) 0.0547(13) 0.0434(11) 0.0018(10) -0.0021(10) 0.0004(10)
C1 0.0653(17) 0.0725(19) 0.0671(17) 0.0133(14) -0.0109(14) 0.0159(14)
C2 0.0511(15) 0.085(2) 0.080(2) 0.0195(14) -0.0004(14) 0.0092(17)
C3 0.0604(16) 0.0568(15) 0.0821(19) 0.0214(13) 0.0182(14) 0.0061(14)
N2 0.0489(10) 0.0414(10) 0.0487(10) 0.0063(8) 0.0097(8) -0.0082(8)
C4 0.0767(17) 0.0516(14) 0.0525(14) 0.0014(12) 0.0156(12) -0.0157(11)
C5 0.0880(19) 0.0361(12) 0.0606(15) -0.0022(12) 0.0082(14) -0.0118(11)
C6 0.0595(14) 0.0393(12) 0.0583(14) -0.0091(10) -0.0028(11) -0.0071(10)
N3 0.0423(9) 0.0380(9) 0.0398(9) -0.0053(7) 0.0051(7) -0.0034(7)
C7 0.0350(10) 0.0452(11) 0.0384(10) -0.0032(8) 0.0054(8) 0.0007(8)
C8 0.0372(10) 0.0418(11) 0.0399(10) -0.0015(8) 0.0124(8) 0.0008(8)
C17 0.0364(10) 0.0428(11) 0.0456(11) -0.0014(8) 0.0147(8) 0.0067(9)
C16 0.0475(12) 0.0529(13) 0.0498(12) 0.0025(10) 0.0120(10) 0.0054(10)
C15 0.0500(13) 0.0642(16) 0.0556(14) 0.0036(11) 0.0090(11) 0.0163(12)
C14 0.0560(14) 0.0513(14) 0.0769(18) 0.0111(11) 0.0180(13) 0.0212(13)
C13 0.0568(14) 0.0421(12) 0.0725(17) 0.0059(11) 0.0221(13) 0.0081(11)
C12 0.0455(11) 0.0411(11) 0.0572(13) 0.0003(9) 0.0205(10) 0.0062(10)
C11 0.0610(14) 0.0434(12) 0.0595(14) 0.0028(10) 0.0206(11) -0.0075(10)
C10 0.0573(13) 0.0536(14) 0.0444(12) 0.0003(11) 0.0132(10) -0.0089(10)
C9 0.0416(11) 0.0454(11) 0.0417(11) 0.0015(9) 0.0131(8) -0.0012(9)
O1 0.0584(10) 0.0587(10) 0.0380(8) 0.0146(8) 0.0013(7) -0.0091(7)
C18 0.0466(12) 0.0594(14) 0.0459(12) 0.0032(10) 0.0183(10) -0.0025(10)
C19 0.0483(12) 0.0503(12) 0.0419(11) -0.0017(10) 0.0171(9) 0.0020(9)
C24 0.0666(16) 0.0669(16) 0.0443(12) 0.0028(13) 0.0168(11) 0.0004(11)
C23 0.0700(17) 0.083(2) 0.0499(14) 0.0015(15) 0.0079(13) 0.0171(14)
C22 0.0640(17) 0.0654(18) 0.083(2) 0.0069(13) 0.0186(15) 0.0270(16)
C21 0.0673(16) 0.0453(13) 0.0804(19) 0.0004(12) 0.0294(14) 0.0091(13)
C20 0.0533(12) 0.0439(12) 0.0516(12) -0.0081(10) 0.0221(10) 0.0020(10)
N4 0.0713(14) 0.0498(12) 0.0566(12) -0.0154(10) 0.0244(11) -0.0069(10)
O3 0.1088(17) 0.0651(13) 0.0520(11) -0.0091(12) 0.0052(11) -0.0036(10)
O2 0.122(2) 0.0594(13) 0.0867(16) -0.0078(13) 0.0250(14) -0.0305(12)
Cl 0.0796(4) 0.0619(4) 0.0372(3) -0.0102(3) 0.0036(3) 0.0037(2)
O4 0.142(3) 0.103(2) 0.0761(16) 0.0126(18) -0.0001(16) -0.0345(15)
O5 0.172(3) 0.122(2) 0.0487(12) -0.050(2) 0.0170(15) 0.0102(13)
O6 0.198(5) 0.412(9) 0.109(3) -0.198(6) 0.029(3) 0.016(4)
O7 0.366(8) 0.121(3) 0.116(3) 0.115(4) -0.054(4) -0.030(2)

loop_
_atom_type_symbol
_atom_type_description
_atom_type_scat_dispersion_real
_atom_type_scat_dispersion_imag
_atom_type_scat_source
C C 0.0033 0.0016 'International Tables Vol C Tables 4.2.6.8 and 6.1.1.4'
H H 0.0000 0.0000 'International Tables Vol C Tables 4.2.6.8 and 6.1.1.4'
N N 0.0061 0.0033 'International Tables Vol C Tables 4.2.6.8 and 6.1.1.4'
O O 0.0106 0.0060 'International Tables Vol C Tables 4.2.6.8 and 6.1.1.4'
Cu Cu 0.3201 1.2651 'International Tables Vol C Tables 4.2.6.8 and 6.1.1.4'
Cl Cl 0.1484 0.1585 'International Tables Vol C Tables 4.2.6.8 and 6.1.1.4'

loop_
_geom_angle_atom_site_label_1
_geom_angle_atom_site_label_2
_geom_angle_atom_site_label_3
_geom_angle
O1 Cu N3 90.91(7)
O1 Cu N1 86.12(9)
N3 Cu N1 158.55(11)
O1 Cu N2 151.48(8)
N3 Cu N2 93.65(8)
N1 Cu N2 99.07(9)
C1 N1 Cu 122.3(2)
C1 N1 H1 103(2)
Cu N1 H1 108(2)
C1 N1 H2 110(2)
Cu N1 H2 103(2)
H1 N1 H2 111(3)
N1 C1 C2 112.2(2)
N1 C1 H1A 109.2
C2 C1 H1A 109.2
N1 C1 H1B 109.2
C2 C1 H1B 109.2
H1A C1 H1B 107.9
C3 C2 C1 114.1(3)
C3 C2 H2A 108.7
C1 C2 H2A 108.7
C3 C2 H2B 108.7
C1 C2 H2B 108.7
H2A C2 H2B 107.6
N2 C3 C2 116.6(2)
N2 C3 H3A 108.1
C2 C3 H3A 108.1
N2 C3 H3B 108.1
C2 C3 H3B 108.1
H3A C3 H3B 107.3
C3 N2 C18 106.7(2)
C3 N2 C4 108.2(2)
C18 N2 C4 105.99(19)
C3 N2 Cu 112.97(17)
C18 N2 Cu 112.54(13)
C4 N2 Cu 110.16(16)
C5 C4 N2 112.9(2)
C5 C4 H4A 109.0
N2 C4 H4A 109.0
C5 C4 H4B 109.0
N2 C4 H4B 109.0
H4A C4 H4B 107.8
C4 C5 C6 112.7(2)
C4 C5 H5A 109.1
C6 C5 H5A 109.1
C4 C5 H5B 109.1
C6 C5 H5B 109.1
H5A C5 H5B 107.8
N3 C6 C5 111.9(2)
N3 C6 H6A 109.2
C5 C6 H6A 109.2
N3 C6 H6B 109.2
C5 C6 H6B 109.2
H6A C6 H6B 107.9
C7 N3 C6 118.23(19)
C7 N3 Cu 123.45(15)
C6 N3 Cu 118.33(15)
N3 C7 C8 126.47(19)
N3 C7 H7 116.8
C8 C7 H7 116.8
C9 C8 C7 120.22(19)
C9 C8 C17 119.6(2)
C7 C8 C17 120.07(19)
C16 C17 C12 117.2(2)
C16 C17 C8 123.6(2)
C12 C17 C8 119.3(2)
C15 C16 C17 121.1(2)
C15 C16 H16 119.4
C17 C16 H16 119.4
C16 C15 C14 120.8(2)
C16 C15 H15 119.6
C14 C15 H15 119.6
C13 C14 C15 119.7(2)
C13 C14 H14 120.1
C15 C14 H14 120.1
C14 C13 C12 121.1(3)
C14 C13 H13 119.5
C12 C13 H13 119.5
C13 C12 C17 120.1(2)
C13 C12 C11 121.0(2)
C17 C12 C11 118.9(2)
C10 C11 C12 121.7(2)
C10 C11 H11 119.2
C12 C11 H11 119.2
C11 C10 C9 121.5(2)
C11 C10 H10 119.2
C9 C10 H10 119.2
O1 C9 C8 124.3(2)
O1 C9 C10 116.8(2)
C8 C9 C10 118.8(2)
C9 O1 Cu 124.70(14)
N2 C18 C19 115.07(18)
N2 C18 H18A 108.5
C19 C18 H18A 108.5
N2 C18 H18B 108.5
C19 C18 H18B 108.5
H18A C18 H18B 107.5
C20 C19 C24 115.0(2)
C20 C19 C18 126.9(2)
C24 C19 C18 117.9(2)
C23 C24 C19 122.5(3)
C23 C24 H24 118.7
C19 C24 H24 118.7
C22 C23 C24 120.1(3)
C22 C23 H23 120.0
C24 C23 H23 120.0
C21 C22 C23 119.6(3)
C21 C22 H22 120.2
C23 C22 H22 120.2
C22 C21 C20 120.2(3)
C22 C21 H21 119.9
C20 C21 H21 119.9
C21 C20 C19 122.6(2)
C21 C20 N4 115.2(2)
C19 C20 N4 122.2(2)
O2 N4 O3 122.7(3)
O2 N4 C20 118.3(3)
O3 N4 C20 119.1(2)
O7 Cl O6 107.8(5)
O7 Cl O5 111.5(3)
O6 Cl O5 107.4(2)
O7 Cl O4 106.5(2)
O6 Cl O4 112.2(3)
O5 Cl O4 111.4(2)

loop_
_geom_bond_atom_site_label_1
_geom_bond_atom_site_label_2
_geom_bond_distance
Cu O1 1.9104(16)
Cu N3 1.9245(18)
Cu N1 1.976(2)
Cu N2 2.0925(19)
N1 C1 1.479(4)
N1 H1 0.82(4)
N1 H2 0.84(3)
C1 C2 1.515(5)
C1 H1A 0.9700
C1 H1B 0.9700
C2 C3 1.500(5)
C2 H2A 0.9700
C2 H2B 0.9700
C3 N2 1.492(3)
C3 H3A 0.9700
C3 H3B 0.9700
N2 C18 1.503(3)
N2 C4 1.508(3)
C4 C5 1.493(4)
C4 H4A 0.9700
C4 H4B 0.9700
C5 C6 1.504(4)
C5 H5A 0.9700
C5 H5B 0.9700
C6 N3 1.469(3)
C6 H6A 0.9700
C6 H6B 0.9700
N3 C7 1.292(3)
C7 C8 1.425(3)
C7 H7 0.9300
C8 C9 1.413(3)
C8 C17 1.445(3)
C17 C16 1.408(3)
C17 C12 1.419(3)
C16 C15 1.384(3)
C16 H16 0.9300
C15 C14 1.387(4)
C15 H15 0.9300
C14 C13 1.357(4)
C14 H14 0.9300
C13 C12 1.411(3)
C13 H13 0.9300
C12 C11 1.426(4)
C11 C10 1.342(4)
C11 H11 0.9300
C10 C9 1.430(3)
C10 H10 0.9300
C9 O1 1.297(3)
C18 C19 1.510(3)
C18 H18A 0.9700
C18 H18B 0.9700
C19 C20 1.389(3)
C19 C24 1.402(3)
C24 C23 1.378(4)
C24 H24 0.9300
C23 C22 1.371(5)
C23 H23 0.9300
C22 C21 1.358(4)
C22 H22 0.9300
C21 C20 1.388(4)
C21 H21 0.9300
C20 N4 1.470(3)
N4 O2 1.209(3)
N4 O3 1.220(3)
Cl O7 1.354(4)
Cl O6 1.369(4)
Cl O5 1.388(2)
Cl O4 1.402(3)

loop_
_geom_hbond_atom_site_label_D
_geom_hbond_atom_site_label_H
_geom_hbond_atom_site_label_A
_geom_hbond_site_symmetry_A
_geom_hbond_distance_DH
_geom_hbond_distance_HA
_geom_hbond_distance_DA
_geom_hbond_angle_DHA
N1 H1 O3 . 0.82(4) 2.46(3) 2.948(4) 119(3)
N1 H2 O4 . 0.84(3) 2.39(4) 3.203(5) 163(3)
N1 H2 O5 . 0.84(3) 2.82(3) 3.249(4) 114(3)
N1 H1 O2 3_676 0.82(4) 2.51(3) 3.031(3) 122(3)

loop_
_geom_torsion_atom_site_label_1
_geom_torsion_atom_site_label_2
_geom_torsion_atom_site_label_3
_geom_torsion_atom_site_label_4
_geom_torsion
O1 Cu N1 C1 -170.5(3)
N3 Cu N1 C1 106.9(3)
N2 Cu N1 C1 -18.7(3)
Cu N1 C1 C2 41.3(4)
N1 C1 C2 C3 -67.9(4)
C1 C2 C3 N2 75.1(4)
C2 C3 N2 C18 77.0(3)
C2 C3 N2 C4 -169.4(3)
C2 C3 N2 Cu -47.2(3)
O1 Cu N2 C3 118.2(2)
N3 Cu N2 C3 -143.12(18)
N1 Cu N2 C3 19.6(2)
O1 Cu N2 C18 -2.7(2)
N3 Cu N2 C18 96.00(16)
N1 Cu N2 C18 -101.32(17)
O1 Cu N2 C4 -120.71(19)
N3 Cu N2 C4 -22.04(17)
N1 Cu N2 C4 140.64(18)
C3 N2 C4 C5 89.5(3)
C18 N2 C4 C5 -156.4(2)
Cu N2 C4 C5 -34.4(3)
N2 C4 C5 C6 83.4(3)
C4 C5 C6 N3 -47.7(3)
C5 C6 N3 C7 154.6(2)
C5 C6 N3 Cu -25.0(3)
O1 Cu N3 C7 26.90(18)
N1 Cu N3 C7 108.6(3)
N2 Cu N3 C7 -124.94(18)
O1 Cu N3 C6 -153.60(18)
N1 Cu N3 C6 -71.9(3)
N2 Cu N3 C6 54.57(18)
C6 N3 C7 C8 170.9(2)
Cu N3 C7 C8 -9.6(3)
N3 C7 C8 C9 -14.2(3)
N3 C7 C8 C17 170.1(2)
C9 C8 C17 C16 173.8(2)
C7 C8 C17 C16 -10.4(3)
C9 C8 C17 C12 -4.9(3)
C7 C8 C17 C12 170.84(19)
C12 C17 C16 C15 -1.5(3)
C8 C17 C16 C15 179.7(2)
C17 C16 C15 C14 0.4(4)
C16 C15 C14 C13 0.4(4)
C15 C14 C13 C12 0.0(4)
C14 C13 C12 C17 -1.2(4)
C14 C13 C12 C11 178.1(2)
C16 C17 C12 C13 1.9(3)
C8 C17 C12 C13 -179.3(2)
C16 C17 C12 C11 -177.4(2)
C8 C17 C12 C11 1.4(3)
C13 C12 C11 C10 -177.6(2)
C17 C12 C11 C10 1.7(4)
C12 C11 C10 C9 -1.3(4)
C7 C8 C9 O1 8.8(3)
C17 C8 C9 O1 -175.4(2)
C7 C8 C9 C10 -170.5(2)
C17 C8 C9 C10 5.2(3)
C11 C10 C9 O1 178.4(2)
C11 C10 C9 C8 -2.2(4)
C8 C9 O1 Cu 19.6(3)
C10 C9 O1 Cu -161.05(17)
N3 Cu O1 C9 -32.2(2)
N1 Cu O1 C9 169.1(2)
N2 Cu O1 C9 67.2(3)
C3 N2 C18 C19 -168.7(2)
C4 N2 C18 C19 76.2(2)
Cu N2 C18 C19 -44.3(2)
N2 C18 C19 C20 91.4(3)
N2 C18 C19 C24 -94.6(3)
C20 C19 C24 C23 -3.0(4)
C18 C19 C24 C23 -177.8(3)
C19 C24 C23 C22 1.6(5)
C24 C23 C22 C21 0.4(5)
C23 C22 C21 C20 -0.7(4)
C22 C21 C20 C19 -1.0(4)
C22 C21 C20 N4 176.4(2)
C24 C19 C20 C21 2.7(3)
C18 C19 C20 C21 176.9(2)
C24 C19 C20 N4 -174.5(2)
C18 C19 C20 N4 -0.3(4)
C21 C20 N4 O2 -9.1(3)
C19 C20 N4 O2 168.3(2)
C21 C20 N4 O3 171.4(2)
C19 C20 N4 O3 -11.2(3)
